data_4120973
loop_
_publ_author_name
'Matthew F. Cain'
'William P. Forrest'
'Dmitry V. Peryshkov'
'Richard R. Schrock'
'Peter M\"uller'

_publ_section_title
;
 Synthesis of a TREN in Which the Aryl Substituents are Part of a 45 Atom
 Macrocycle
;
_journal_name_full 'Journal of the American Chemical Society'
_journal_page_first 15338
_journal_page_last 15341
_journal_paper_doi 10.1021/ja408964g
_journal_volume 135
_journal_year 2013
_chemical_formula_moiety 'C66 H63 B F15 Mo N5 O6, 3(C7 H8)'
_chemical_formula_sum 'C87 H87 B F15 Mo N5 O6'
_chemical_formula_weight 1690.37
_chemical_name_systematic
; 
 ? 
;
_space_group_IT_number 1
_symmetry_cell_setting triclinic
_symmetry_space_group_name_Hall 'P 1'
_symmetry_space_group_name_H-M 'P 1'
_atom_sites_solution_hydrogens geom
_atom_sites_solution_primary direct
_atom_sites_solution_secondary difmap
_audit_creation_method SHELXL-97
_cell_angle_alpha 112.253(2)
_cell_angle_beta 105.282(2)
_cell_angle_gamma 105.710(2)
_cell_formula_units_Z 1
_cell_length_a 11.1951(15)
_cell_length_b 14.829(2)
_cell_length_c 14.876(2)
_cell_measurement_reflns_used 9606
_cell_measurement_temperature 100(2)
_cell_measurement_theta_max 30.22
_cell_measurement_theta_min 2.64
_cell_volume 2005.9(5)
_computing_cell_refinement 'SAINT 7.46A (Bruker-AXS, 2011)'
_computing_data_collection 'APEX2 v2011.4.0 (Bruker-AXS, 2011)'
_computing_data_reduction 'SAINT 7.46A (Bruker-AXS, 2011)'
_computing_molecular_graphics 'Bruker SHELXTL'
_computing_publication_material 'Bruker SHELXTL'
_computing_structure_refinement 'SHELXL-97 (Sheldrick, 2008)'
_computing_structure_solution 'SHELXS-97 (Sheldrick, 2008)'
_diffrn_ambient_temperature 100(2)
_diffrn_detector_area_resol_mean 8.3
_diffrn_measured_fraction_theta_full 0.998
_diffrn_measured_fraction_theta_max 0.998
_diffrn_measurement_device_type 'Bruker Smart APEX2 CCD'
_diffrn_measurement_method '\f and \w scans'
_diffrn_radiation_monochromator 'Incoatech I\mS multilayer optics'
_diffrn_radiation_source 'I\mS micro-focus sealed tube'
_diffrn_radiation_type MoK\a
_diffrn_radiation_wavelength 0.71073
_diffrn_reflns_av_R_equivalents 0.0541
_diffrn_reflns_av_sigmaI/netI 0.0482
_diffrn_reflns_limit_h_max 15
_diffrn_reflns_limit_h_min -15
_diffrn_reflns_limit_k_max 20
_diffrn_reflns_limit_k_min -20
_diffrn_reflns_limit_l_max 20
_diffrn_reflns_limit_l_min -20
_diffrn_reflns_number 107499
_diffrn_reflns_theta_full 30.03
_diffrn_reflns_theta_max 30.03
_diffrn_reflns_theta_min 1.62
_exptl_absorpt_coefficient_mu 0.256
_exptl_absorpt_correction_T_max 0.9779
_exptl_absorpt_correction_T_min 0.9734
_exptl_absorpt_correction_type multi-scan
_exptl_absorpt_process_details 'SADABS (Sheldrick, 2009)'
_exptl_crystal_colour orange
_exptl_crystal_density_diffrn 1.399
_exptl_crystal_description block
_exptl_crystal_F_000 874
_exptl_crystal_size_max 0.11
_exptl_crystal_size_mid 0.10
_exptl_crystal_size_min 0.09
_refine_diff_density_max 2.976
_refine_diff_density_min -0.755
_refine_diff_density_rms 0.115
_refine_ls_abs_structure_details 'Flack H D (1983), Acta Cryst. A39, 876-881'
_refine_ls_abs_structure_Flack 0.01(2)
_refine_ls_extinction_method none
_refine_ls_goodness_of_fit_ref 1.050
_refine_ls_hydrogen_treatment constr
_refine_ls_matrix_type full
_refine_ls_number_parameters 1039
_refine_ls_number_reflns 22751
_refine_ls_number_restraints 273
_refine_ls_restrained_S_all 1.044
_refine_ls_R_factor_all 0.0678
_refine_ls_R_factor_gt 0.0607
_refine_ls_shift/su_max 0.001
_refine_ls_shift/su_mean 0.000
_refine_ls_structure_factor_coef Fsqd
_refine_ls_weighting_details 'calc w=1/[\s^2^(Fo^2^)+(0.1071P)^2^+1.5936P] where P=(Fo^2^+2Fc^2^)/3'
_refine_ls_weighting_scheme calc
_refine_ls_wR_factor_gt 0.1629
_refine_ls_wR_factor_ref 0.1692
_reflns_number_gt 20941
_reflns_number_total 22751
_reflns_threshold_expression >2sigma(I)
_cod_data_source_file ja408964g_si_001_1.cif
_cod_data_source_block x12155
_cod_database_code 4120973

loop_
_symmetry_equiv_pos_as_xyz
'x, y, z'

loop_
_atom_site_label
_atom_site_type_symbol
_atom_site_fract_x
_atom_site_fract_y
_atom_site_fract_z
_atom_site_U_iso_or_equiv
_atom_site_adp_type
_atom_site_occupancy
_atom_site_symmetry_multiplicity
_atom_site_calc_flag
_atom_site_refinement_flags
Mo1 Mo 0.428643(16) 0.496734(15) 0.498965(15) 0.01854(7) Uani 1 1 d .
N4 N 0.2145(3) 0.5024(2) 0.5006(3) 0.0228(6) Uani 1 1 d .
C1 C 0.2618(4) 0.5783(3) 0.3875(3) 0.0250(7) Uani 1 1 d .
H1A H 0.2119 0.5091 0.3206 0.030 Uiso 1 1 calc R
H1B H 0.2623 0.6366 0.3702 0.030 Uiso 1 1 calc R
C2 C 0.1938(4) 0.5800(3) 0.4637(3) 0.0262(7) Uani 1 1 d .
H2A H 0.2344 0.6529 0.5254 0.031 Uiso 1 1 calc R
H2B H 0.0953 0.5594 0.4272 0.031 Uiso 1 1 calc R
C3 C 0.3757(4) 0.6120(3) 0.6852(3) 0.0264(7) Uani 1 1 d .
H3A H 0.4013 0.6789 0.6805 0.032 Uiso 1 1 calc R
H3B H 0.3913 0.6308 0.7599 0.032 Uiso 1 1 calc R
C4 C 0.2274(4) 0.5380(3) 0.6116(3) 0.0242(7) Uani 1 1 d .
H4A H 0.1988 0.4754 0.6231 0.029 Uiso 1 1 calc R
H4B H 0.1690 0.5763 0.6259 0.029 Uiso 1 1 calc R
C5 C 0.1707(4) 0.3137(3) 0.4261(3) 0.0242(7) Uani 1 1 d .
H5A H 0.1950 0.3151 0.4958 0.029 Uiso 1 1 calc R
H5B H 0.1057 0.2400 0.3699 0.029 Uiso 1 1 calc R
C6 C 0.1067(4) 0.3916(3) 0.4257(3) 0.0250(7) Uani 1 1 d .
H6A H 0.0696 0.3823 0.3530 0.030 Uiso 1 1 calc R
H6B H 0.0314 0.3786 0.4487 0.030 Uiso 1 1 calc R
N1 N 0.4027(3) 0.5933(2) 0.4411(2) 0.0222(6) Uani 1 1 d .
C101 C 0.5058(4) 0.6712(3) 0.4369(3) 0.0257(7) Uani 1 1 d .
C102 C 0.4904(4) 0.6754(3) 0.3434(3) 0.0276(7) Uani 1 1 d .
H102 H 0.4120 0.6243 0.2795 0.033 Uiso 1 1 calc R
C103 C 0.5928(5) 0.7565(3) 0.3437(4) 0.0308(8) Uani 1 1 d .
O1 O 0.5882(3) 0.7677(3) 0.2560(3) 0.0346(6) Uani 1 1 d .
C111 C 0.4761(5) 0.6855(4) 0.1586(4) 0.0343(8) Uani 1 1 d .
H11A H 0.3899 0.6894 0.1608 0.041 Uiso 1 1 calc R
H11B H 0.4709 0.6143 0.1479 0.041 Uiso 1 1 calc R
C112 C 0.4977(5) 0.7021(4) 0.0671(4) 0.0381(9) Uani 1 1 d .
H11C H 0.5095 0.7754 0.0808 0.046 Uiso 1 1 calc R
H11D H 0.5808 0.6935 0.0623 0.046 Uiso 1 1 calc R
C113 C 0.3772(5) 0.6219(5) -0.0349(4) 0.0410(10) Uani 1 1 d .
H113 H 0.2964 0.6336 -0.0466 0.049 Uiso 1 1 calc R
C114 C 0.3730(6) 0.5361(5) -0.1101(4) 0.0460(11) Uani 1 1 d .
H11G H 0.4514 0.5213 -0.1017 0.055 Uiso 1 1 calc R
H11H H 0.2915 0.4890 -0.1728 0.055 Uiso 1 1 calc R
C104 C 0.7075(5) 0.8328(3) 0.4380(4) 0.0319(8) Uani 1 1 d .
H104 H 0.7745 0.8890 0.4391 0.038 Uiso 1 1 calc R
C105 C 0.7215(5) 0.8249(3) 0.5298(3) 0.0322(8) Uani 1 1 d .
O2 O 0.8320(4) 0.8920(3) 0.6249(3) 0.0431(8) Uani 1 1 d .
C121 C 0.9441(6) 0.9714(4) 0.6305(4) 0.0489(13) Uani 1 1 d .
H12A H 0.9185 1.0278 0.6227 0.059 Uiso 1 1 calc R
H12B H 0.9725 0.9387 0.5731 0.059 Uiso 1 1 calc R
C122 C 1.0574(7) 1.0181(6) 0.7374(5) 0.0656(19) Uani 1 1 d .
H12C H 1.0819 0.9603 0.7424 0.079 Uiso 1 1 calc R
H12D H 1.1380 1.0715 0.7424 0.079 Uiso 1 1 calc R
C123 C 1.0271(8) 1.0679(6) 0.8251(6) 0.0694(19) Uani 1 1 d .
H123 H 1.0097 1.1290 0.8324 0.083 Uiso 1 1 calc R
C124 C 1.0204(9) 1.0386(7) 0.8987(6) 0.076(2) Uani 1 1 d .
H12G H 1.0369 0.9781 0.8954 0.091 Uiso 1 1 calc R
H12H H 0.9991 1.0783 0.9545 0.091 Uiso 1 1 calc R
C106 C 0.6196(4) 0.7454(3) 0.5309(3) 0.0292(7) Uani 1 1 d .
H106 H 0.6286 0.7428 0.5950 0.035 Uiso 1 1 calc R
N2 N 0.4588(3) 0.5533(2) 0.6503(2) 0.0218(5) Uani 1 1 d .
C201 C 0.5554(4) 0.5527(3) 0.7333(3) 0.0223(6) Uani 1 1 d .
C202 C 0.6370(4) 0.6465(3) 0.8312(3) 0.0246(7) Uani 1 1 d .
H202 H 0.6336 0.7128 0.8412 0.030 Uiso 1 1 calc R
C203 C 0.7231(4) 0.6407(3) 0.9133(3) 0.0262(7) Uani 1 1 d .
O3 O 0.8045(3) 0.7261(2) 1.0128(2) 0.0313(6) Uani 1 1 d .
C211 C 0.7980(4) 0.8258(3) 1.0296(3) 0.0298(8) Uani 1 1 d .
H21A H 0.7027 0.8176 1.0119 0.036 Uiso 1 1 calc R
H21B H 0.8307 0.8487 0.9828 0.036 Uiso 1 1 calc R
C212 C 0.8862(5) 0.9096(4) 1.1455(4) 0.0378(9) Uani 1 1 d .
H21C H 0.8576 0.8850 1.1928 0.045 Uiso 1 1 calc R
H21D H 0.9827 0.9221 1.1622 0.045 Uiso 1 1 calc R
C213 C 0.8690(5) 1.0117(4) 1.1623(4) 0.0392(10) Uani 1 1 d .
H213 H 0.7963 1.0211 1.1804 0.047 Uiso 1 1 calc R
C214 C 0.9484(5) 1.0881(4) 1.1535(4) 0.0396(10) Uani 1 1 d .
H21G H 1.0221 1.0812 1.1355 0.048 Uiso 1 1 calc R
H21H H 0.9323 1.1505 1.1651 0.048 Uiso 1 1 calc R
C204 C 0.7333(4) 0.5434(4) 0.8992(3) 0.0283(8) Uani 1 1 d .
H204 H 0.7927 0.5405 0.9559 0.034 Uiso 1 1 calc R
C205 C 0.6546(4) 0.4528(3) 0.8008(3) 0.0258(7) Uani 1 1 d .
O4 O 0.6556(3) 0.3548(2) 0.7766(2) 0.0328(6) Uani 1 1 d .
C221 C 0.7500(5) 0.3472(4) 0.8576(3) 0.0365(9) Uani 1 1 d .
H22A H 0.7328 0.3707 0.9229 0.044 Uiso 1 1 calc R
H22B H 0.8447 0.3931 0.8758 0.044 Uiso 1 1 calc R
C222 C 0.7281(6) 0.2304(4) 0.8125(4) 0.0399(10) Uani 1 1 d .
H22C H 0.7837 0.2216 0.8698 0.048 Uiso 1 1 calc R
H22D H 0.6314 0.1861 0.7911 0.048 Uiso 1 1 calc R
C223 C 0.7622(6) 0.1892(5) 0.7211(5) 0.0453(11) Uani 1 1 d .
H223 H 0.8517 0.2271 0.7303 0.054 Uiso 1 1 calc R
C224 C 0.6813(6) 0.1051(5) 0.6277(5) 0.0485(12) Uani 1 1 d .
H22G H 0.5908 0.0646 0.6146 0.058 Uiso 1 1 calc R
H22H H 0.7131 0.0847 0.5731 0.058 Uiso 1 1 calc R
C206 C 0.5640(4) 0.4560(3) 0.7174(3) 0.0232(6) Uani 1 1 d .
H206 H 0.5090 0.3928 0.6508 0.028 Uiso 1 1 calc R
N3 N 0.2957(3) 0.3467(2) 0.4062(2) 0.0222(5) Uani 1 1 d .
C301 C 0.3063(4) 0.2609(3) 0.3278(3) 0.0244(7) Uani 1 1 d .
C302 C 0.3470(4) 0.2762(3) 0.2523(3) 0.0255(7) Uani 1 1 d .
H302 H 0.3700 0.3437 0.2545 0.031 Uiso 1 1 calc R
C303 C 0.3537(4) 0.1911(3) 0.1728(3) 0.0299(8) Uani 1 1 d .
O5 O 0.4013(4) 0.2154(3) 0.1053(3) 0.0384(7) Uani 1 1 d .
C311 C 0.4241(6) 0.1350(4) 0.0287(4) 0.0423(11) Uani 1 1 d .
H31A H 0.3365 0.0796 -0.0313 0.051 Uiso 1 1 calc R
H31B H 0.4691 0.1000 0.0623 0.051 Uiso 1 1 calc R
C312 C 0.5143(6) 0.1909(4) -0.0112(5) 0.0446(11) Uani 1 1 d .
H31C H 0.5975 0.2505 0.0504 0.053 Uiso 1 1 calc R
H31D H 0.5425 0.1396 -0.0562 0.053 Uiso 1 1 calc R
C313 C 0.4458(7) 0.2335(6) -0.0737(5) 0.0538(13) Uani 1 1 d .
H313 H 0.3696 0.1834 -0.1394 0.065 Uiso 1 1 calc R
C314 C 0.4828(9) 0.3364(7) -0.0449(7) 0.0665(18) Uani 1 1 d .
H31G H 0.5586 0.3890 0.0202 0.080 Uiso 1 1 calc R
H31H H 0.4336 0.3578 -0.0894 0.080 Uiso 1 1 calc R
C304 C 0.3121(4) 0.0890(3) 0.1662(3) 0.0273(7) Uani 1 1 d .
H304 H 0.3108 0.0298 0.1099 0.033 Uiso 1 1 calc R
C305 C 0.2734(4) 0.0770(3) 0.2435(3) 0.0277(8) Uani 1 1 d .
O6 O 0.2343(3) -0.0167(2) 0.2482(2) 0.0312(6) Uani 1 1 d .
C321 C 0.2361(5) -0.1081(3) 0.1696(4) 0.0347(9) Uani 1 1 d .
H32A H 0.3264 -0.0907 0.1667 0.042 Uiso 1 1 calc R
H32B H 0.1662 -0.1329 0.0985 0.042 Uiso 1 1 calc R
C322 C 0.2057(5) -0.1938(3) 0.2032(4) 0.0369(9) Uani 1 1 d .
H32C H 0.1191 -0.2056 0.2119 0.044 Uiso 1 1 calc R
H32D H 0.1950 -0.2620 0.1468 0.044 Uiso 1 1 calc R
C323 C 0.3176(5) -0.1616(4) 0.3056(4) 0.0375(9) Uani 1 1 d .
H323 H 0.4077 -0.1415 0.3095 0.045 Uiso 1 1 calc R
C324 C 0.3009(7) -0.1590(4) 0.3922(5) 0.0495(12) Uani 1 1 d .
H32G H 0.2124 -0.1786 0.3915 0.059 Uiso 1 1 calc R
H32H H 0.3774 -0.1376 0.4543 0.059 Uiso 1 1 calc R
C306 C 0.2704(4) 0.1617(3) 0.3261(3) 0.0260(7) Uani 1 1 d .
H306 H 0.2450 0.1524 0.3792 0.031 Uiso 1 1 calc R
N5 N 0.5819(3) 0.4937(2) 0.4988(2) 0.0196(5) Uani 1 1 d .
B1 B 0.7221(4) 0.4899(3) 0.4997(3) 0.0224(7) Uani 1 1 d .
C11 C 0.8221(4) 0.5315(3) 0.6238(3) 0.0229(6) Uani 1 1 d .
C12 C 0.8936(4) 0.4785(3) 0.6598(3) 0.0266(7) Uani 1 1 d .
C13 C 0.9765(4) 0.5196(3) 0.7665(3) 0.0298(8) Uani 1 1 d .
C14 C 0.9968(4) 0.6174(4) 0.8412(3) 0.0309(8) Uani 1 1 d .
C15 C 0.9340(4) 0.6755(3) 0.8108(3) 0.0261(7) Uani 1 1 d .
C16 C 0.8474(4) 0.6312(3) 0.7043(3) 0.0234(6) Uani 1 1 d .
C21 C 0.7845(4) 0.5700(3) 0.4546(3) 0.0225(6) Uani 1 1 d .
C22 C 0.9151(4) 0.6539(3) 0.5047(3) 0.0280(7) Uani 1 1 d .
C23 C 0.9645(4) 0.7143(3) 0.4599(4) 0.0306(8) Uani 1 1 d .
C24 C 0.8858(5) 0.6921(4) 0.3603(4) 0.0341(9) Uani 1 1 d .
C25 C 0.7560(4) 0.6094(3) 0.3053(3) 0.0287(7) Uani 1 1 d .
C26 C 0.7094(4) 0.5530(3) 0.3541(3) 0.0263(7) Uani 1 1 d .
C31 C 0.6892(4) 0.3636(3) 0.4221(3) 0.0233(6) Uani 1 1 d .
C32 C 0.7284(4) 0.3262(3) 0.3384(3) 0.0279(7) Uani 1 1 d .
C33 C 0.6998(5) 0.2179(4) 0.2783(4) 0.0338(8) Uani 1 1 d .
C34 C 0.6327(4) 0.1430(3) 0.3025(4) 0.0325(8) Uani 1 1 d .
C35 C 0.5931(4) 0.1761(3) 0.3856(3) 0.0290(7) Uani 1 1 d .
C36 C 0.6206(4) 0.2836(3) 0.4415(3) 0.0253(7) Uani 1 1 d .
F1 F 0.8879(3) 0.3851(2) 0.5924(2) 0.0327(5) Uani 1 1 d .
F2 F 1.0395(3) 0.4624(2) 0.7956(2) 0.0417(6) Uani 1 1 d .
F3 F 1.0779(3) 0.6579(2) 0.9447(2) 0.0415(6) Uani 1 1 d .
F4 F 0.9597(3) 0.7746(2) 0.88163(19) 0.0332(5) Uani 1 1 d .
F5 F 0.7913(2) 0.69252(18) 0.67987(18) 0.0279(4) Uani 1 1 d .
F6 F 1.0048(2) 0.6800(2) 0.6008(2) 0.0326(5) Uani 1 1 d .
F7 F 1.0911(3) 0.7953(2) 0.5151(2) 0.0417(6) Uani 1 1 d .
F8 F 0.9311(3) 0.7501(3) 0.3152(3) 0.0466(7) Uani 1 1 d .
F9 F 0.6795(3) 0.5840(2) 0.2063(2) 0.0388(6) Uani 1 1 d .
F10 F 0.5836(2) 0.47182(19) 0.29556(18) 0.0293(5) Uani 1 1 d .
F11 F 0.7992(3) 0.3924(2) 0.3106(2) 0.0326(5) Uani 1 1 d .
F12 F 0.7374(3) 0.1869(2) 0.1968(2) 0.0432(6) Uani 1 1 d .
F13 F 0.6033(3) 0.0386(2) 0.2443(3) 0.0438(7) Uani 1 1 d .
F14 F 0.5303(3) 0.1042(2) 0.4105(2) 0.0356(5) Uani 1 1 d .
F15 F 0.5831(3) 0.31056(19) 0.52292(19) 0.0301(5) Uani 1 1 d .
C10S C 0.3202(7) 0.1083(6) 0.5767(7) 0.0632(16) Uani 1 1 d DU
H10A H 0.3108 0.0540 0.5999 0.095 Uiso 1 1 calc R
H10B H 0.4001 0.1744 0.6313 0.095 Uiso 1 1 calc R
H10C H 0.3315 0.0820 0.5097 0.095 Uiso 1 1 calc R
C1S C 0.1933(5) 0.1305(4) 0.5600(4) 0.0402(10) Uani 1 1 d DU
C2S C 0.1891(6) 0.2183(4) 0.6378(4) 0.0434(10) Uani 1 1 d DU
H2S H 0.2661 0.2637 0.7040 0.052 Uiso 1 1 calc R
C3S C 0.0755(5) 0.2403(4) 0.6203(4) 0.0413(10) Uani 1 1 d DU
H3S H 0.0753 0.3008 0.6740 0.050 Uiso 1 1 calc R
C4S C -0.0393(5) 0.1735(4) 0.5235(4) 0.0446(11) Uani 1 1 d DU
H4S H -0.1178 0.1882 0.5105 0.054 Uiso 1 1 calc R
C5S C -0.0360(5) 0.0862(4) 0.4477(4) 0.0431(10) Uani 1 1 d DU
H5S H -0.1138 0.0397 0.3821 0.052 Uiso 1 1 calc R
C6S C 0.0792(6) 0.0647(4) 0.4650(4) 0.0431(10) Uani 1 1 d DU
H6S H 0.0793 0.0043 0.4111 0.052 Uiso 1 1 calc R
C10T C 0.2223(8) 0.3781(6) 0.0341(7) 0.0660(18) Uani 1 1 d DU
H10D H 0.2511 0.4248 0.0046 0.099 Uiso 1 1 calc R
H10E H 0.1808 0.3031 -0.0218 0.099 Uiso 1 1 calc R
H10F H 0.3016 0.3902 0.0923 0.099 Uiso 1 1 calc R
C1T C 0.1197(5) 0.4032(4) 0.0762(4) 0.0426(10) Uani 1 1 d DU
C2T C 0.0375(6) 0.3329(4) 0.0977(4) 0.0462(11) Uani 1 1 d DU
H2T H 0.0464 0.2681 0.0866 0.055 Uiso 1 1 calc R
C3T C -0.0574(5) 0.3557(4) 0.1352(4) 0.0406(10) Uani 1 1 d DU
H3T H -0.1123 0.3066 0.1498 0.049 Uiso 1 1 calc R
C4T C -0.0731(5) 0.4495(4) 0.1515(4) 0.0428(10) Uani 1 1 d DU
H4T H -0.1376 0.4651 0.1781 0.051 Uiso 1 1 calc R
C5T C 0.0057(5) 0.5201(4) 0.1288(4) 0.0423(10) Uani 1 1 d DU
H5T H -0.0038 0.5848 0.1400 0.051 Uiso 1 1 calc R
C6T C 0.1001(5) 0.4953(4) 0.0890(4) 0.0404(10) Uani 1 1 d DU
H6T H 0.1513 0.5422 0.0704 0.048 Uiso 1 1 calc R
C10U C 0.2923(8) 0.8372(5) 0.8897(7) 0.070(2) Uani 1 1 d DU
H10G H 0.2605 0.7595 0.8600 0.104 Uiso 1 1 calc R
H10H H 0.2148 0.8545 0.8676 0.104 Uiso 1 1 calc R
H10I H 0.3354 0.8720 0.9676 0.104 Uiso 1 1 calc R
C1U C 0.3945(5) 0.8769(4) 0.8492(4) 0.0407(10) Uani 1 1 d DU
C2U C 0.3531(6) 0.8753(4) 0.7512(4) 0.0466(11) Uani 1 1 d DU
H2U H 0.2595 0.8521 0.7094 0.056 Uiso 1 1 calc R
C3U C 0.4521(7) 0.9083(5) 0.7158(5) 0.0567(14) Uani 1 1 d DU
H3U H 0.4246 0.9071 0.6491 0.068 Uiso 1 1 calc R
C4U C 0.5890(7) 0.9426(6) 0.7754(6) 0.0628(17) Uani 1 1 d DU
H4U H 0.6548 0.9640 0.7498 0.075 Uiso 1 1 calc R
C5U C 0.6284(6) 0.9453(5) 0.8728(5) 0.0545(13) Uani 1 1 d DU
H5U H 0.7220 0.9691 0.9152 0.065 Uiso 1 1 calc R
C6U C 0.5309(5) 0.9132(4) 0.9087(4) 0.0445(10) Uani 1 1 d DU
H6U H 0.5593 0.9164 0.9763 0.053 Uiso 1 1 calc R

loop_
_atom_site_aniso_label
_atom_site_aniso_U_11
_atom_site_aniso_U_22
_atom_site_aniso_U_33
_atom_site_aniso_U_23
_atom_site_aniso_U_13
_atom_site_aniso_U_12
Mo1 0.01766(12) 0.02261(12) 0.01912(11) 0.01212(9) 0.00764(9) 0.01053(9)
N4 0.0202(15) 0.0273(15) 0.0264(15) 0.0158(12) 0.0104(12) 0.0125(12)
C1 0.0194(16) 0.0315(18) 0.0295(17) 0.0188(15) 0.0090(13) 0.0132(13)
C2 0.0232(17) 0.0329(18) 0.0271(17) 0.0150(15) 0.0109(14) 0.0168(14)
C3 0.0297(18) 0.0312(18) 0.0235(16) 0.0130(14) 0.0127(14) 0.0184(15)
C4 0.0256(17) 0.0305(17) 0.0269(16) 0.0161(14) 0.0167(14) 0.0171(14)
C5 0.0220(16) 0.0233(16) 0.0272(16) 0.0122(13) 0.0122(13) 0.0074(12)
C6 0.0213(16) 0.0254(16) 0.0276(17) 0.0114(14) 0.0113(13) 0.0094(13)
N1 0.0216(14) 0.0256(14) 0.0227(13) 0.0148(11) 0.0057(11) 0.0128(11)
C101 0.0259(17) 0.0246(16) 0.0317(18) 0.0159(14) 0.0134(14) 0.0129(13)
C102 0.0293(18) 0.0311(18) 0.0280(18) 0.0179(15) 0.0135(15) 0.0134(14)
C103 0.037(2) 0.0312(19) 0.035(2) 0.0207(17) 0.0209(18) 0.0167(17)
O1 0.0304(15) 0.0405(16) 0.0365(15) 0.0237(13) 0.0150(12) 0.0112(12)
C111 0.030(2) 0.045(2) 0.034(2) 0.0253(18) 0.0141(16) 0.0146(17)
C112 0.034(2) 0.048(3) 0.040(2) 0.028(2) 0.0171(18) 0.0159(18)
C113 0.037(2) 0.062(3) 0.035(2) 0.031(2) 0.0148(18) 0.022(2)
C114 0.043(3) 0.057(3) 0.043(3) 0.030(2) 0.020(2) 0.016(2)
C104 0.035(2) 0.0287(19) 0.036(2) 0.0187(17) 0.0165(17) 0.0123(16)
C105 0.034(2) 0.0307(19) 0.032(2) 0.0182(16) 0.0117(16) 0.0118(15)
O2 0.0378(17) 0.0431(18) 0.0305(15) 0.0211(14) 0.0044(13) -0.0033(14)
C121 0.042(3) 0.045(3) 0.044(3) 0.028(2) 0.009(2) -0.003(2)
C122 0.051(3) 0.074(4) 0.050(3) 0.036(3) 0.008(3) -0.002(3)
C123 0.059(4) 0.052(3) 0.058(4) 0.017(3) 0.002(3) 0.007(3)
C124 0.073(5) 0.078(5) 0.044(3) 0.018(3) 0.017(3) 0.008(4)
C106 0.0324(19) 0.0262(17) 0.0282(18) 0.0155(15) 0.0096(15) 0.0106(14)
N2 0.0237(14) 0.0254(14) 0.0186(12) 0.0110(11) 0.0070(11) 0.0143(11)
C201 0.0258(16) 0.0263(16) 0.0192(15) 0.0127(13) 0.0107(13) 0.0130(13)
C202 0.0254(17) 0.0277(17) 0.0204(15) 0.0120(13) 0.0093(13) 0.0102(13)
C203 0.0239(17) 0.0312(18) 0.0215(16) 0.0121(14) 0.0077(13) 0.0115(14)
O3 0.0333(15) 0.0301(14) 0.0249(13) 0.0116(11) 0.0085(11) 0.0116(11)
C211 0.0274(18) 0.0308(19) 0.0246(17) 0.0100(15) 0.0079(14) 0.0110(15)
C212 0.031(2) 0.037(2) 0.031(2) 0.0103(17) 0.0027(17) 0.0149(17)
C213 0.041(2) 0.037(2) 0.027(2) 0.0064(17) 0.0058(17) 0.0193(18)
C214 0.033(2) 0.039(2) 0.036(2) 0.0124(18) 0.0075(17) 0.0170(18)
C204 0.0283(19) 0.035(2) 0.0257(18) 0.0175(17) 0.0097(15) 0.0158(16)
C205 0.0282(18) 0.0287(17) 0.0250(17) 0.0150(14) 0.0112(14) 0.0147(14)
O4 0.0378(16) 0.0292(14) 0.0300(14) 0.0151(12) 0.0078(12) 0.0169(12)
C221 0.043(2) 0.041(2) 0.0286(19) 0.0202(17) 0.0089(17) 0.0226(19)
C222 0.045(3) 0.044(2) 0.041(2) 0.026(2) 0.016(2) 0.027(2)
C223 0.043(3) 0.052(3) 0.060(3) 0.032(3) 0.029(2) 0.032(2)
C224 0.057(3) 0.048(3) 0.048(3) 0.024(2) 0.026(2) 0.027(2)
C206 0.0234(16) 0.0238(16) 0.0215(15) 0.0112(13) 0.0067(12) 0.0108(12)
N3 0.0215(14) 0.0249(14) 0.0235(14) 0.0127(12) 0.0114(11) 0.0107(11)
C301 0.0217(16) 0.0224(16) 0.0232(16) 0.0093(13) 0.0046(13) 0.0080(12)
C302 0.0247(17) 0.0239(16) 0.0279(17) 0.0125(14) 0.0111(14) 0.0098(13)
C303 0.0321(19) 0.0325(19) 0.0246(17) 0.0127(15) 0.0132(15) 0.0129(15)
O5 0.056(2) 0.0334(15) 0.0367(16) 0.0179(13) 0.0308(15) 0.0213(14)
C311 0.061(3) 0.033(2) 0.042(2) 0.0161(19) 0.034(2) 0.022(2)
C312 0.051(3) 0.044(3) 0.050(3) 0.024(2) 0.030(2) 0.027(2)
C313 0.049(3) 0.072(4) 0.047(3) 0.036(3) 0.021(2) 0.023(3)
C314 0.082(5) 0.084(5) 0.081(5) 0.060(4) 0.051(4) 0.052(4)
C304 0.0269(18) 0.0285(18) 0.0232(16) 0.0100(14) 0.0077(14) 0.0134(14)
C305 0.0262(18) 0.0255(18) 0.0299(19) 0.0153(16) 0.0074(15) 0.0100(14)
O6 0.0351(15) 0.0226(13) 0.0370(15) 0.0140(11) 0.0166(12) 0.0125(11)
C321 0.046(2) 0.0260(18) 0.034(2) 0.0136(16) 0.0195(18) 0.0154(17)
C322 0.046(3) 0.0243(18) 0.038(2) 0.0136(17) 0.0150(19) 0.0151(17)
C323 0.041(2) 0.031(2) 0.045(2) 0.0206(19) 0.019(2) 0.0174(17)
C324 0.065(4) 0.044(3) 0.045(3) 0.026(2) 0.021(3) 0.027(2)
C306 0.0269(18) 0.0236(16) 0.0250(16) 0.0119(14) 0.0082(14) 0.0094(13)
N5 0.0193(13) 0.0231(13) 0.0198(12) 0.0118(10) 0.0087(10) 0.0106(10)
B1 0.0244(19) 0.0224(17) 0.0219(17) 0.0109(14) 0.0102(14) 0.0109(14)
C11 0.0189(15) 0.0249(16) 0.0252(16) 0.0122(13) 0.0087(12) 0.0095(12)
C12 0.0211(16) 0.0281(17) 0.0279(17) 0.0120(14) 0.0083(13) 0.0102(13)
C13 0.0265(18) 0.036(2) 0.0321(19) 0.0199(16) 0.0095(15) 0.0172(15)
C14 0.0210(17) 0.043(2) 0.0249(17) 0.0155(16) 0.0057(14) 0.0132(15)
C15 0.0229(16) 0.0283(17) 0.0252(16) 0.0119(14) 0.0100(13) 0.0095(13)
C16 0.0197(15) 0.0274(17) 0.0272(17) 0.0147(14) 0.0095(13) 0.0132(13)
C21 0.0193(15) 0.0242(16) 0.0251(16) 0.0113(13) 0.0111(13) 0.0095(12)
C22 0.0278(18) 0.0270(17) 0.0345(19) 0.0151(15) 0.0192(16) 0.0120(14)
C23 0.0228(17) 0.0316(19) 0.037(2) 0.0174(17) 0.0131(15) 0.0079(14)
C24 0.036(2) 0.037(2) 0.042(2) 0.0258(18) 0.0244(18) 0.0144(17)
C25 0.0319(19) 0.0335(19) 0.0293(18) 0.0192(16) 0.0148(15) 0.0171(15)
C26 0.0284(18) 0.0251(16) 0.0272(17) 0.0129(14) 0.0134(14) 0.0113(14)
C31 0.0210(16) 0.0267(16) 0.0260(16) 0.0129(14) 0.0098(13) 0.0145(13)
C32 0.0255(17) 0.0319(19) 0.0313(18) 0.0162(15) 0.0150(15) 0.0144(14)
C33 0.033(2) 0.035(2) 0.033(2) 0.0119(17) 0.0153(17) 0.0190(17)
C34 0.032(2) 0.0262(18) 0.039(2) 0.0136(16) 0.0141(17) 0.0153(15)
C35 0.0252(18) 0.0281(18) 0.0291(18) 0.0114(15) 0.0074(14) 0.0121(14)
C36 0.0241(17) 0.0282(17) 0.0245(16) 0.0141(14) 0.0076(13) 0.0123(13)
F1 0.0307(12) 0.0333(12) 0.0309(12) 0.0116(10) 0.0069(9) 0.0201(10)
F2 0.0444(16) 0.0445(15) 0.0359(13) 0.0198(12) 0.0048(11) 0.0289(12)
F3 0.0389(14) 0.0514(16) 0.0228(11) 0.0119(11) 0.0017(10) 0.0226(12)
F4 0.0307(12) 0.0329(12) 0.0280(11) 0.0083(10) 0.0094(9) 0.0139(10)
F5 0.0309(12) 0.0274(11) 0.0270(11) 0.0132(9) 0.0100(9) 0.0161(9)
F6 0.0250(11) 0.0375(12) 0.0308(12) 0.0175(10) 0.0102(9) 0.0066(9)
F7 0.0313(13) 0.0387(14) 0.0480(15) 0.0238(12) 0.0151(11) 0.0020(11)
F8 0.0452(16) 0.0527(17) 0.0524(17) 0.0378(15) 0.0254(14) 0.0114(13)
F9 0.0400(14) 0.0467(15) 0.0338(13) 0.0251(12) 0.0149(11) 0.0155(12)
F10 0.0256(11) 0.0329(12) 0.0272(11) 0.0164(9) 0.0084(9) 0.0087(9)
F11 0.0369(13) 0.0341(12) 0.0377(13) 0.0187(10) 0.0247(11) 0.0184(10)
F12 0.0542(17) 0.0369(14) 0.0466(16) 0.0159(12) 0.0319(14) 0.0254(12)
F13 0.0514(17) 0.0274(12) 0.0529(17) 0.0132(12) 0.0276(14) 0.0199(11)
F14 0.0400(14) 0.0291(12) 0.0422(14) 0.0216(11) 0.0161(11) 0.0149(10)
F15 0.0367(13) 0.0295(11) 0.0289(11) 0.0168(9) 0.0154(10) 0.0148(10)
C10S 0.060(4) 0.071(4) 0.084(5) 0.047(4) 0.033(3) 0.043(3)
C1S 0.050(3) 0.043(2) 0.052(3) 0.032(2) 0.031(2) 0.028(2)
C2S 0.047(3) 0.044(2) 0.043(2) 0.021(2) 0.024(2) 0.016(2)
C3S 0.055(3) 0.039(2) 0.048(2) 0.026(2) 0.033(2) 0.027(2)
C4S 0.046(3) 0.045(3) 0.061(3) 0.034(2) 0.031(2) 0.023(2)
C5S 0.047(3) 0.043(2) 0.038(2) 0.024(2) 0.017(2) 0.011(2)
C6S 0.063(3) 0.036(2) 0.048(2) 0.0245(19) 0.038(2) 0.023(2)
C10T 0.062(4) 0.057(3) 0.082(5) 0.029(3) 0.046(4) 0.022(3)
C1T 0.040(3) 0.044(3) 0.042(3) 0.019(2) 0.018(2) 0.017(2)
C2T 0.051(3) 0.038(2) 0.046(3) 0.018(2) 0.022(2) 0.016(2)
C3T 0.041(2) 0.043(2) 0.038(2) 0.022(2) 0.0142(19) 0.0150(19)
C4T 0.040(2) 0.047(3) 0.035(2) 0.018(2) 0.0114(18) 0.016(2)
C5T 0.036(2) 0.042(2) 0.040(2) 0.021(2) 0.0068(18) 0.0118(18)
C6T 0.036(2) 0.041(2) 0.038(2) 0.022(2) 0.0098(18) 0.0091(18)
C10U 0.081(5) 0.049(3) 0.102(5) 0.038(4) 0.066(5) 0.028(3)
C1U 0.042(2) 0.033(2) 0.050(3) 0.018(2) 0.024(2) 0.0183(18)
C2U 0.042(3) 0.042(2) 0.044(3) 0.017(2) 0.007(2) 0.017(2)
C3U 0.074(4) 0.054(3) 0.043(3) 0.027(2) 0.021(3) 0.026(3)
C4U 0.067(4) 0.052(4) 0.077(4) 0.033(3) 0.040(3) 0.024(3)
C5U 0.045(3) 0.051(3) 0.074(4) 0.033(3) 0.023(3) 0.027(3)
C6U 0.048(3) 0.050(3) 0.040(2) 0.026(2) 0.014(2) 0.026(2)

loop_
_atom_type_symbol
_atom_type_description
_atom_type_scat_dispersion_real
_atom_type_scat_dispersion_imag
_atom_type_scat_source
C C 0.0033 0.0016 'International Tables Vol C Tables 4.2.6.8 and 6.1.1.4'
H H 0.0000 0.0000 'International Tables Vol C Tables 4.2.6.8 and 6.1.1.4'
B B 0.0013 0.0007 'International Tables Vol C Tables 4.2.6.8 and 6.1.1.4'
N N 0.0061 0.0033 'International Tables Vol C Tables 4.2.6.8 and 6.1.1.4'
O O 0.0106 0.0060 'International Tables Vol C Tables 4.2.6.8 and 6.1.1.4'
F F 0.0171 0.0103 'International Tables Vol C Tables 4.2.6.8 and 6.1.1.4'
Mo Mo -1.6832 0.6857 'International Tables Vol C Tables 4.2.6.8 and 6.1.1.4'

loop_
_geom_angle_atom_site_label_1
_geom_angle_atom_site_label_2
_geom_angle_atom_site_label_3
_geom_angle
N5 Mo1 N3 104.24(13)
N5 Mo1 N1 104.50(13)
N3 Mo1 N1 114.08(13)
N5 Mo1 N2 104.02(13)
N3 Mo1 N2 114.21(13)
N1 Mo1 N2 114.15(12)
N5 Mo1 N4 179.51(14)
N3 Mo1 N4 76.20(12)
N1 Mo1 N4 75.47(12)
N2 Mo1 N4 75.58(12)
C4 N4 C6 112.0(3)
C4 N4 C2 112.0(3)
C6 N4 C2 111.6(3)
C4 N4 Mo1 107.2(2)
C6 N4 Mo1 106.7(2)
C2 N4 Mo1 106.9(2)
N1 C1 C2 107.4(3)
N4 C2 C1 108.1(3)
N2 C3 C4 107.1(3)
N4 C4 C3 107.6(3)
N3 C5 C6 107.9(3)
N4 C6 C5 107.9(3)
C101 N1 C1 115.4(3)
C101 N1 Mo1 126.6(2)
C1 N1 Mo1 117.8(2)
C102 C101 C106 121.0(4)
C102 C101 N1 121.2(4)
C106 C101 N1 117.7(3)
C101 C102 C103 119.4(4)
O1 C103 C104 115.4(4)
O1 C103 C102 124.2(4)
C104 C103 C102 120.4(4)
C103 O1 C111 115.2(3)
O1 C111 C112 108.0(3)
C113 C112 C111 109.2(4)
C114 C113 C112 125.6(5)
C105 C104 C103 118.8(4)
O2 C105 C104 123.7(4)
O2 C105 C106 115.0(4)
C104 C105 C106 121.3(4)
C105 O2 C121 119.2(4)
O2 C121 C122 106.7(4)
C123 C122 C121 114.7(7)
C124 C123 C122 127.2(9)
C101 C106 C105 119.1(4)
C201 N2 C3 114.6(3)
C201 N2 Mo1 128.9(2)
C3 N2 Mo1 116.4(2)
C206 C201 C202 120.6(3)
C206 C201 N2 118.8(3)
C202 C201 N2 120.6(3)
C203 C202 C201 118.8(4)
O3 C203 C202 124.0(4)
O3 C203 C204 114.4(3)
C202 C203 C204 121.6(4)
C203 O3 C211 116.0(3)
O3 C211 C212 109.1(3)
C213 C212 C211 107.7(4)
C214 C213 C212 124.0(5)
C205 C204 C203 118.3(4)
O4 C205 C204 124.1(4)
O4 C205 C206 114.8(3)
C204 C205 C206 121.1(4)
C205 O4 C221 117.4(3)
O4 C221 C222 107.0(4)
C223 C222 C221 115.2(4)
C224 C223 C222 126.3(6)
C201 C206 C205 119.6(3)
C301 N3 C5 114.0(3)
C301 N3 Mo1 129.0(2)
C5 N3 Mo1 116.7(2)
C302 C301 C306 121.6(3)
C302 C301 N3 119.1(3)
C306 C301 N3 119.3(3)
C301 C302 C303 119.5(3)
O5 C303 C302 115.1(4)
O5 C303 C304 124.8(4)
C302 C303 C304 120.1(4)
C303 O5 C311 118.1(3)
O5 C311 C312 107.3(4)
C313 C312 C311 112.6(5)
C314 C313 C312 124.9(6)
C305 C304 C303 118.7(4)
O6 C305 C304 124.7(4)
O6 C305 C306 113.0(4)
C304 C305 C306 122.2(4)
C305 O6 C321 118.2(3)
O6 C321 C322 106.1(3)
C323 C322 C321 111.1(4)
C324 C323 C322 125.2(5)
C305 C306 C301 117.8(4)
B1 N5 Mo1 179.1(3)
N5 B1 C11 107.2(3)
N5 B1 C31 107.0(3)
C11 B1 C31 110.9(3)
N5 B1 C21 107.3(3)
C11 B1 C21 111.8(3)
C31 B1 C21 112.4(3)
C16 C11 C12 113.7(3)
C16 C11 B1 119.7(3)
C12 C11 B1 126.5(3)
F1 C12 C13 115.4(3)
F1 C12 C11 121.7(3)
C13 C12 C11 122.9(4)
F2 C13 C14 120.0(4)
F2 C13 C12 119.5(4)
C14 C13 C12 120.4(4)
F3 C14 C13 120.7(4)
F3 C14 C15 119.7(4)
C13 C14 C15 119.6(4)
F4 C15 C14 120.5(3)
F4 C15 C16 120.4(3)
C14 C15 C16 119.0(4)
F5 C16 C15 115.9(3)
F5 C16 C11 119.8(3)
C15 C16 C11 124.2(3)
C26 C21 C22 112.7(3)
C26 C21 B1 120.4(3)
C22 C21 B1 126.8(3)
F6 C22 C23 114.3(3)
F6 C22 C21 121.5(3)
C23 C22 C21 124.1(4)
F7 C23 C24 120.0(4)
F7 C23 C22 120.0(4)
C24 C23 C22 120.0(4)
F8 C24 C23 121.2(4)
F8 C24 C25 119.6(4)
C23 C24 C25 119.2(4)
F9 C25 C26 121.1(4)
F9 C25 C24 120.0(4)
C26 C25 C24 118.9(4)
F10 C26 C25 116.1(3)
F10 C26 C21 118.7(3)
C25 C26 C21 125.1(4)
C32 C31 C36 114.0(3)
C32 C31 B1 126.3(3)
C36 C31 B1 119.6(3)
F11 C32 C31 122.2(3)
F11 C32 C33 114.9(3)
C31 C32 C33 122.8(4)
F12 C33 C34 120.2(4)
F12 C33 C32 119.7(4)
C34 C33 C32 120.1(4)
F13 C34 C35 120.1(4)
F13 C34 C33 120.5(4)
C35 C34 C33 119.3(4)
F14 C35 C34 119.5(4)
F14 C35 C36 121.9(4)
C34 C35 C36 118.6(4)
F15 C36 C35 115.4(3)
F15 C36 C31 119.5(3)
C35 C36 C31 125.0(4)
C6S C1S C2S 118.1(5)
C6S C1S C10S 120.1(5)
C2S C1S C10S 121.8(5)
C3S C2S C1S 121.4(5)
C2S C3S C4S 120.0(4)
C5S C4S C3S 118.5(5)
C4S C5S C6S 121.3(5)
C1S C6S C5S 120.6(4)
C2T C1T C6T 118.0(5)
C2T C1T C10T 121.3(5)
C6T C1T C10T 120.5(5)
C3T C2T C1T 121.1(5)
C2T C3T C4T 120.6(5)
C5T C4T C3T 119.6(5)
C4T C5T C6T 119.3(5)
C1T C6T C5T 121.2(4)
C6U C1U C2U 119.0(5)
C6U C1U C10U 119.5(6)
C2U C1U C10U 121.4(6)
C3U C2U C1U 118.7(5)
C4U C3U C2U 121.7(6)
C5U C4U C3U 118.9(6)
C4U C5U C6U 119.8(6)
C1U C6U C5U 121.9(5)

loop_
_geom_bond_atom_site_label_1
_geom_bond_atom_site_label_2
_geom_bond_distance
Mo1 N5 1.729(3)
Mo1 N3 1.967(3)
Mo1 N1 1.975(3)
Mo1 N2 1.976(3)
Mo1 N4 2.427(3)
N4 C4 1.482(5)
N4 C6 1.492(5)
N4 C2 1.495(5)
C1 N1 1.479(5)
C1 C2 1.519(5)
C3 N2 1.498(5)
C3 C4 1.518(6)
C5 N3 1.498(5)
C5 C6 1.517(5)
N1 C101 1.428(5)
C101 C102 1.384(5)
C101 C106 1.387(6)
C102 C103 1.417(6)
C103 O1 1.365(5)
C103 C104 1.399(6)
O1 C111 1.427(6)
C111 C112 1.540(6)
C112 C113 1.490(7)
C113 C114 1.317(8)
C104 C105 1.387(6)
C105 O2 1.366(5)
C105 C106 1.410(6)
O2 C121 1.428(6)
C121 C122 1.497(8)
C122 C123 1.415(12)
C123 C124 1.333(11)
N2 C201 1.415(4)
C201 C206 1.397(5)
C201 C202 1.402(5)
C202 C203 1.390(5)
C203 O3 1.366(5)
C203 C204 1.418(6)
O3 C211 1.430(5)
C211 C212 1.519(6)
C212 C213 1.512(7)
C213 C214 1.312(8)
C204 C205 1.384(6)
C205 O4 1.363(5)
C205 C206 1.405(5)
O4 C221 1.441(5)
C221 C222 1.521(7)
C222 C223 1.463(7)
C223 C224 1.311(8)
N3 C301 1.422(5)
C301 C302 1.388(5)
C301 C306 1.404(5)
C302 C303 1.402(5)
C303 O5 1.369(5)
C303 C304 1.414(6)
O5 C311 1.441(5)
C311 C312 1.514(7)
C312 C313 1.477(8)
C313 C314 1.324(10)
C304 C305 1.385(6)
C305 O6 1.373(5)
C305 C306 1.401(6)
O6 C321 1.425(5)
C321 C322 1.522(6)
C322 C323 1.496(7)
C323 C324 1.337(8)
N5 B1 1.583(5)
B1 C11 1.647(5)
B1 C31 1.655(5)
B1 C21 1.659(5)
C11 C16 1.397(5)
C11 C12 1.407(5)
C12 F1 1.339(5)
C12 C13 1.391(6)
C13 F2 1.358(5)
C13 C14 1.363(6)
C14 F3 1.350(5)
C14 C15 1.378(6)
C15 F4 1.338(5)
C15 C16 1.392(5)
C16 F5 1.338(4)
C21 C26 1.394(5)
C21 C22 1.407(5)
C22 F6 1.348(5)
C22 C23 1.389(5)
C23 F7 1.358(5)
C23 C24 1.366(6)
C24 F8 1.352(5)
C24 C25 1.391(6)
C25 F9 1.336(5)
C25 C26 1.387(5)
C26 F10 1.353(5)
C31 C32 1.396(5)
C31 C36 1.400(5)
C32 F11 1.351(5)
C32 C33 1.402(6)
C33 F12 1.345(5)
C33 C34 1.387(6)
C34 F13 1.346(5)
C34 C35 1.384(6)
C35 F14 1.340(5)
C35 C36 1.387(5)
C36 F15 1.340(5)
C10S C1S 1.523(7)
C1S C6S 1.382(7)
C1S C2S 1.398(6)
C2S C3S 1.381(7)
C3S C4S 1.401(7)
C4S C5S 1.375(7)
C5S C6S 1.394(7)
C10T C1T 1.511(8)
C1T C2T 1.387(7)
C1T C6T 1.392(7)
C2T C3T 1.384(7)
C3T C4T 1.386(7)
C4T C5T 1.384(7)
C5T C6T 1.407(7)
C10U C1U 1.510(7)
C1U C6U 1.374(7)
C1U C2U 1.398(7)
C2U C3U 1.397(8)
C3U C4U 1.384(9)
C4U C5U 1.381(9)
C5U C6U 1.385(8)
